data_2220828
loop_
_publ_author_name
'Wang, Xing-Han'
'Hao, Wen-Juan'
'Tu, Shu-Jiang'

_publ_section_title <i>N</i>-Cyclohexyl-3-(4-hydroxy-6-oxo-1,6-dihydropyrimidin-5-yl)-3-<i>p</i>-tolylpropanamide
_journal_coeditor_code HK2610
_journal_issue 2
_journal_name_full 'Acta Crystallographica Section E'
_journal_page_first o309
_journal_paper_doi 10.1107/S1600536809001251
_journal_volume 65
_journal_year 2009
_chemical_formula_iupac 'C20 H25 N3 O3'
_chemical_formula_moiety 'C20 H25 N3 O3'
_chemical_formula_sum 'C20 H25 N3 O3'
_chemical_formula_weight 355.43
_chemical_melting_point_gt 534
_chemical_melting_point_lt 536
_chemical_name_systematic
;
<i>N</i>-Cyclohexyl-3-(4-hydroxy-6-oxo-1,6-dihydropyrimidin-5-yl)-
3-<i>p</i>-tolylpropanamide
;
_space_group_IT_number 14
_symmetry_cell_setting monoclinic
_symmetry_space_group_name_Hall '-P 2yn'
_symmetry_space_group_name_H-M 'P 1 21/n 1'
_atom_sites_solution_hydrogens geom
_atom_sites_solution_primary direct
_atom_sites_solution_secondary difmap
_cell_angle_alpha 90.00
_cell_angle_beta 101.740(2)
_cell_angle_gamma 90.00
_cell_formula_units_Z 4
_cell_length_a 7.1563(12)
_cell_length_b 19.637(2)
_cell_length_c 13.2746(18)
_cell_measurement_reflns_used 1921
_cell_measurement_temperature 298(2)
_cell_measurement_theta_max 27.66
_cell_measurement_theta_min 2.6
_cell_volume 1826.4(4)
_computing_cell_refinement 'SAINT (Bruker, 1998)'
_computing_data_collection 'SMART (Bruker, 1998)'
_computing_data_reduction 'SAINT (Bruker, 1998)'
_computing_molecular_graphics 'SHELXTL (Bruker, 1998)'
_computing_publication_material 'SHELXTL (Bruker, 1998)'
_computing_structure_refinement 'SHELXL97 (Sheldrick, 2008)'
_computing_structure_solution 'SHELXS97 (Sheldrick, 2008)'
_diffrn_ambient_temperature 298(2)
_diffrn_measured_fraction_theta_full 0.996
_diffrn_measured_fraction_theta_max 0.996
_diffrn_measurement_device_type 'Bruker SMART CCD area-detector'
_diffrn_measurement_method '\f and \w'
_diffrn_radiation_monochromator graphite
_diffrn_radiation_source 'fine-focus sealed tube'
_diffrn_radiation_type MoK\a
_diffrn_radiation_wavelength 0.71073
_diffrn_reflns_av_R_equivalents 0.0733
_diffrn_reflns_av_sigmaI/netI 0.0752
_diffrn_reflns_limit_h_max 8
_diffrn_reflns_limit_h_min -8
_diffrn_reflns_limit_k_max 21
_diffrn_reflns_limit_k_min -23
_diffrn_reflns_limit_l_max 15
_diffrn_reflns_limit_l_min -15
_diffrn_reflns_number 9491
_diffrn_reflns_theta_full 25.01
_diffrn_reflns_theta_max 25.01
_diffrn_reflns_theta_min 1.88
_exptl_absorpt_coefficient_mu 0.088
_exptl_absorpt_correction_T_max 0.9878
_exptl_absorpt_correction_T_min 0.9800
_exptl_absorpt_correction_type multi-scan
_exptl_absorpt_process_details '(SADABS; Bruker, 1998)'
_exptl_crystal_colour colorless
_exptl_crystal_density_diffrn 1.293
_exptl_crystal_density_method 'not measured'
_exptl_crystal_description block
_exptl_crystal_F_000 760
_exptl_crystal_size_max 0.23
_exptl_crystal_size_mid 0.16
_exptl_crystal_size_min 0.14
_refine_diff_density_max 0.161
_refine_diff_density_min -0.194
_refine_ls_extinction_method none
_refine_ls_goodness_of_fit_ref 1.016
_refine_ls_hydrogen_treatment constr
_refine_ls_matrix_type full
_refine_ls_number_parameters 235
_refine_ls_number_reflns 3216
_refine_ls_number_restraints 0
_refine_ls_restrained_S_all 1.016
_refine_ls_R_factor_all 0.0961
_refine_ls_R_factor_gt 0.0476
_refine_ls_shift/su_max 0.001
_refine_ls_shift/su_mean 0.000
_refine_ls_structure_factor_coef Fsqd
_refine_ls_weighting_details 'calc w=1/[\s^2^(Fo^2^)+(0.0354P)^2^] where P=(Fo^2^+2Fc^2^)/3'
_refine_ls_weighting_scheme calc
_refine_ls_wR_factor_gt 0.0926
_refine_ls_wR_factor_ref 0.1042
_reflns_number_gt 1916
_reflns_number_total 3216
_reflns_threshold_expression I>2\s(I)
_cod_data_source_file hk2610.cif
_cod_data_source_block I
_cod_original_cell_volume 1826.5(4)
_cod_original_sg_symbol_H-M 'P 21/n'
_cod_database_code 2220828
_cod_database_fobs_code 2220828

loop_
_symmetry_equiv_pos_as_xyz
'x, y, z'
'-x+1/2, y+1/2, -z+1/2'
'-x, -y, -z'
'x-1/2, -y-1/2, z-1/2'

loop_
_atom_site_type_symbol
_atom_site_label
_atom_site_fract_x
_atom_site_fract_y
_atom_site_fract_z
_atom_site_U_iso_or_equiv
_atom_site_adp_type
_atom_site_calc_flag
_atom_site_refinement_flags
_atom_site_occupancy
_atom_site_disorder_assembly
_atom_site_disorder_group
O O1 0.8327(2) 1.04303(8) 0.89288(11) 0.0456(5) Uani d . 1 . .
H H1A 0.8598 1.0297 0.9526 0.068 Uiso calc R 1 . .
O O2 1.1335(2) 1.04358(9) 0.60752(11) 0.0511(5) Uani d . 1 . .
O O3 0.5892(2) 0.93937(8) 0.69802(11) 0.0447(4) Uani d . 1 . .
N N1 1.2782(3) 1.00038(10) 0.76292(14) 0.0387(5) Uani d . 1 . .
H H1 1.3786 0.9909 0.7394 0.046 Uiso calc R 1 . .
N N2 1.1340(3) 0.99789(9) 0.90587(13) 0.0367(5) Uani d . 1 . .
N N3 0.7956(3) 0.91122(9) 0.59665(13) 0.0378(5) Uani d . 1 . .
H H3 0.8514 0.9251 0.5488 0.045 Uiso calc R 1 . .
C C1 1.2753(3) 0.98462(12) 0.86043(17) 0.0396(6) Uani d . 1 . .
H H1B 1.3815 0.9626 0.8987 0.048 Uiso calc R 1 . .
C C2 0.9778(3) 1.02944(11) 0.84599(16) 0.0316(5) Uani d . 1 . .
C C3 0.9650(3) 1.04690(10) 0.74467(15) 0.0290(5) Uani d . 1 . .
C C4 1.1234(3) 1.03189(11) 0.69730(17) 0.0346(6) Uani d . 1 . .
C C5 0.6857(3) 0.95565(11) 0.63376(16) 0.0329(6) Uani d . 1 . .
C C6 0.6872(3) 1.02749(11) 0.59477(16) 0.0350(6) Uani d . 1 . .
H H6A 0.5572 1.0422 0.5679 0.042 Uiso calc R 1 . .
H H6B 0.7563 1.0291 0.5391 0.042 Uiso calc R 1 . .
C C7 0.7820(3) 1.07626(11) 0.68124(15) 0.0317(6) Uani d . 1 . .
H H7 0.6931 1.0795 0.7283 0.038 Uiso calc R 1 . .
C C8 0.8005(3) 1.14835(11) 0.64204(16) 0.0302(5) Uani d . 1 . .
C C9 0.6815(3) 1.17248(12) 0.55327(17) 0.0366(6) Uani d . 1 . .
H H9 0.6022 1.1421 0.5108 0.044 Uiso calc R 1 . .
C C10 0.6781(3) 1.24068(12) 0.52658(18) 0.0400(6) Uani d . 1 . .
H H10 0.5952 1.2553 0.4672 0.048 Uiso calc R 1 . .
C C11 0.7955(4) 1.28759(12) 0.58638(19) 0.0393(6) Uani d . 1 . .
C C12 0.9218(4) 1.26311(12) 0.67173(19) 0.0412(6) Uani d . 1 . .
H H12 1.0068 1.2931 0.7115 0.049 Uiso calc R 1 . .
C C13 0.9251(3) 1.19530(12) 0.69940(17) 0.0367(6) Uani d . 1 . .
H H13 1.0118 1.1806 0.7573 0.044 Uiso calc R 1 . .
C C14 0.7807(4) 1.36269(12) 0.5595(2) 0.0587(8) Uani d . 1 . .
H H14A 0.8643 1.3731 0.5135 0.088 Uiso calc R 1 . .
H H14B 0.8168 1.3892 0.6212 0.088 Uiso calc R 1 . .
H H14C 0.6517 1.3734 0.5269 0.088 Uiso calc R 1 . .
C C15 0.8280(3) 0.84081(11) 0.63122(17) 0.0367(6) Uani d . 1 . .
H H15 0.7200 0.8266 0.6614 0.044 Uiso calc R 1 . .
C C16 1.0092(4) 0.83383(13) 0.71338(18) 0.0488(7) Uani d . 1 . .
H H16A 0.9999 0.8627 0.7714 0.059 Uiso calc R 1 . .
H H16B 1.1174 0.8492 0.6857 0.059 Uiso calc R 1 . .
C C17 1.0429(4) 0.76056(13) 0.75025(19) 0.0532(7) Uani d . 1 . .
H H17A 1.1649 0.7576 0.7979 0.064 Uiso calc R 1 . .
H H17B 0.9442 0.7473 0.7868 0.064 Uiso calc R 1 . .
C C18 1.0418(4) 0.71171(14) 0.6614(2) 0.0593(8) Uani d . 1 . .
H H18A 1.1538 0.7198 0.6324 0.071 Uiso calc R 1 . .
H H18B 1.0483 0.6653 0.6869 0.071 Uiso calc R 1 . .
C C19 0.8642(4) 0.72005(12) 0.5780(2) 0.0556(8) Uani d . 1 . .
H H19A 0.7536 0.7057 0.6043 0.067 Uiso calc R 1 . .
H H19B 0.8738 0.6910 0.5202 0.067 Uiso calc R 1 . .
C C20 0.8367(4) 0.79365(12) 0.54125(18) 0.0435(6) Uani d . 1 . .
H H20A 0.9418 0.8070 0.5095 0.052 Uiso calc R 1 . .
H H20B 0.7195 0.7975 0.4900 0.052 Uiso calc R 1 . .

loop_
_atom_site_aniso_label
_atom_site_aniso_U_11
_atom_site_aniso_U_22
_atom_site_aniso_U_33
_atom_site_aniso_U_12
_atom_site_aniso_U_13
_atom_site_aniso_U_23
O1 0.0413(10) 0.0669(13) 0.0301(9) 0.0186(9) 0.0109(8) 0.0084(8)
O2 0.0557(12) 0.0680(13) 0.0339(10) 0.0139(10) 0.0193(9) 0.0113(8)
O3 0.0467(11) 0.0426(10) 0.0503(10) 0.0067(8) 0.0227(9) 0.0080(8)
N1 0.0312(12) 0.0497(13) 0.0373(11) 0.0088(10) 0.0120(10) 0.0044(10)
N2 0.0357(12) 0.0444(13) 0.0295(11) 0.0122(10) 0.0057(9) 0.0041(9)
N3 0.0432(13) 0.0354(12) 0.0390(11) 0.0032(10) 0.0185(10) 0.0063(9)
C1 0.0356(15) 0.0456(15) 0.0353(14) 0.0085(12) 0.0020(12) 0.0041(11)
C2 0.0292(13) 0.0365(14) 0.0286(13) 0.0043(11) 0.0047(11) -0.0004(10)
C3 0.0301(13) 0.0301(13) 0.0257(12) 0.0031(11) 0.0030(10) 0.0007(10)
C4 0.0371(15) 0.0360(14) 0.0304(13) 0.0042(12) 0.0061(12) 0.0026(11)
C5 0.0296(14) 0.0373(15) 0.0302(13) -0.0008(11) 0.0024(11) 0.0011(11)
C6 0.0363(15) 0.0344(14) 0.0319(13) 0.0028(11) 0.0016(11) 0.0038(10)
C7 0.0340(14) 0.0347(14) 0.0263(12) 0.0042(11) 0.0059(11) 0.0018(10)
C8 0.0277(13) 0.0324(14) 0.0305(13) 0.0052(11) 0.0063(11) 0.0021(11)
C9 0.0315(14) 0.0359(15) 0.0403(14) -0.0024(11) 0.0020(12) 0.0036(11)
C10 0.0372(15) 0.0397(15) 0.0420(15) 0.0012(13) 0.0053(12) 0.0081(12)
C11 0.0348(15) 0.0356(15) 0.0493(16) 0.0008(12) 0.0130(13) 0.0031(12)
C12 0.0328(15) 0.0378(15) 0.0537(17) -0.0081(12) 0.0104(13) -0.0084(12)
C13 0.0292(14) 0.0418(15) 0.0376(14) 0.0014(12) 0.0034(12) -0.0012(11)
C14 0.066(2) 0.0381(17) 0.0760(19) 0.0006(14) 0.0241(16) 0.0061(14)
C15 0.0355(15) 0.0356(15) 0.0413(14) 0.0049(11) 0.0132(12) 0.0074(11)
C16 0.0460(17) 0.0539(17) 0.0462(16) 0.0012(14) 0.0090(14) 0.0077(13)
C17 0.0423(17) 0.0642(19) 0.0551(17) 0.0101(14) 0.0148(14) 0.0224(15)
C18 0.0567(19) 0.0523(19) 0.075(2) 0.0196(15) 0.0281(17) 0.0207(15)
C19 0.059(2) 0.0414(17) 0.071(2) 0.0062(14) 0.0233(17) -0.0026(14)
C20 0.0406(16) 0.0427(16) 0.0477(15) 0.0063(13) 0.0099(13) -0.0021(12)

loop_
_atom_type_symbol
_atom_type_description
_atom_type_scat_dispersion_real
_atom_type_scat_dispersion_imag
_atom_type_scat_source
C C 0.0033 0.0016 'International Tables Vol C Tables 4.2.6.8 and 6.1.1.4'
H H 0.0000 0.0000 'International Tables Vol C Tables 4.2.6.8 and 6.1.1.4'
N N 0.0061 0.0033 'International Tables Vol C Tables 4.2.6.8 and 6.1.1.4'
O O 0.0106 0.0060 'International Tables Vol C Tables 4.2.6.8 and 6.1.1.4'

loop_
_geom_angle_atom_site_label_1
_geom_angle_atom_site_label_2
_geom_angle_atom_site_label_3
_geom_angle_site_symmetry_1
_geom_angle_site_symmetry_3
_geom_angle
_geom_angle_publ_flag
C1 N1 C4 . . 122.5(2) ?
C1 N1 H1 . . 118.8 ?
C4 N1 H1 . . 118.8 ?
C1 N2 C2 . . 115.89(18) ?
C5 N3 C15 . . 124.82(18) ?
C5 N3 H3 . . 117.6 ?
C15 N3 H3 . . 117.6 ?
C2 O1 H1A . . 109.5 ?
N2 C1 N1 . . 124.6(2) ?
N2 C1 H1B . . 117.7 ?
N1 C1 H1B . . 117.7 ?
O1 C2 C3 . . 120.1(2) ?
O1 C2 N2 . . 115.78(18) ?
C3 C2 N2 . . 124.1(2) ?
C2 C3 C4 . . 118.5(2) ?
C2 C3 C7 . . 121.06(19) ?
C4 C3 C7 . . 120.26(18) ?
O2 C4 N1 . . 119.2(2) ?
O2 C4 C3 . . 126.4(2) ?
N1 C4 C3 . . 114.34(18) ?
O3 C5 N3 . . 122.4(2) ?
O3 C5 C6 . . 121.4(2) ?
N3 C5 C6 . . 116.14(19) ?
C5 C6 C7 . . 111.05(17) ?
C5 C6 H6A . . 109.4 ?
C7 C6 H6A . . 109.4 ?
C5 C6 H6B . . 109.4 ?
C7 C6 H6B . . 109.4 ?
H6A C6 H6B . . 108.0 ?
C3 C7 C8 . . 114.65(18) ?
C3 C7 C6 . . 112.09(17) ?
C8 C7 C6 . . 112.24(17) ?
C3 C7 H7 . . 105.7 ?
C8 C7 H7 . . 105.7 ?
C6 C7 H7 . . 105.7 ?
C9 C8 C13 . . 116.8(2) ?
C9 C8 C7 . . 121.7(2) ?
C13 C8 C7 . . 121.2(2) ?
C10 C9 C8 . . 121.5(2) ?
C10 C9 H9 . . 119.2 ?
C8 C9 H9 . . 119.2 ?
C11 C10 C9 . . 121.4(2) ?
C11 C10 H10 . . 119.3 ?
C9 C10 H10 . . 119.3 ?
C10 C11 C12 . . 117.3(2) ?
C10 C11 C14 . . 120.5(2) ?
C12 C11 C14 . . 122.2(2) ?
C13 C12 C11 . . 121.7(2) ?
C13 C12 H12 . . 119.1 ?
C11 C12 H12 . . 119.1 ?
C12 C13 C8 . . 121.2(2) ?
C12 C13 H13 . . 119.4 ?
C8 C13 H13 . . 119.4 ?
C11 C14 H14A . . 109.5 ?
C11 C14 H14B . . 109.5 ?
H14A C14 H14B . . 109.5 ?
C11 C14 H14C . . 109.5 ?
H14A C14 H14C . . 109.5 ?
H14B C14 H14C . . 109.5 ?
N3 C15 C16 . . 111.59(19) ?
N3 C15 C20 . . 111.02(18) ?
C16 C15 C20 . . 110.01(19) ?
N3 C15 H15 . . 108.0 ?
C16 C15 H15 . . 108.0 ?
C20 C15 H15 . . 108.0 ?
C15 C16 C17 . . 111.8(2) ?
C15 C16 H16A . . 109.3 ?
C17 C16 H16A . . 109.3 ?
C15 C16 H16B . . 109.3 ?
C17 C16 H16B . . 109.3 ?
H16A C16 H16B . . 107.9 ?
C18 C17 C16 . . 111.8(2) ?
C18 C17 H17A . . 109.3 ?
C16 C17 H17A . . 109.3 ?
C18 C17 H17B . . 109.3 ?
C16 C17 H17B . . 109.3 ?
H17A C17 H17B . . 107.9 ?
C19 C18 C17 . . 111.7(2) ?
C19 C18 H18A . . 109.3 ?
C17 C18 H18A . . 109.3 ?
C19 C18 H18B . . 109.3 ?
C17 C18 H18B . . 109.3 ?
H18A C18 H18B . . 107.9 ?
C18 C19 C20 . . 111.7(2) ?
C18 C19 H19A . . 109.3 ?
C20 C19 H19A . . 109.3 ?
C18 C19 H19B . . 109.3 ?
C20 C19 H19B . . 109.3 ?
H19A C19 H19B . . 107.9 ?
C15 C20 C19 . . 110.4(2) ?
C15 C20 H20A . . 109.6 ?
C19 C20 H20A . . 109.6 ?
C15 C20 H20B . . 109.6 ?
C19 C20 H20B . . 109.6 ?
H20A C20 H20B . . 108.1 ?

loop_
_geom_bond_atom_site_label_1
_geom_bond_atom_site_label_2
_geom_bond_site_symmetry_2
_geom_bond_distance
_geom_bond_publ_flag
N1 C1 . 1.335(3) ?
N1 C4 . 1.406(3) ?
N1 H1 . 0.8600 ?
N2 C1 . 1.305(3) ?
N2 C2 . 1.380(3) ?
N3 C5 . 1.334(3) ?
N3 C15 . 1.460(3) ?
N3 H3 . 0.8600 ?
O1 C2 . 1.341(2) ?
O1 H1A . 0.8200 ?
O2 C4 . 1.230(2) ?
O3 C5 . 1.244(2) ?
C1 H1B . 0.9300 ?
C2 C3 . 1.373(3) ?
C3 C4 . 1.435(3) ?
C3 C7 . 1.519(3) ?
C5 C6 . 1.504(3) ?
C6 C7 . 1.542(3) ?
C6 H6A . 0.9700 ?
C6 H6B . 0.9700 ?
C7 C8 . 1.523(3) ?
C7 H7 . 0.9800 ?
C8 C9 . 1.390(3) ?
C8 C13 . 1.396(3) ?
C9 C10 . 1.384(3) ?
C9 H9 . 0.9300 ?
C10 C11 . 1.383(3) ?
C10 H10 . 0.9300 ?
C11 C12 . 1.384(3) ?
C11 C14 . 1.516(3) ?
C12 C13 . 1.380(3) ?
C12 H12 . 0.9300 ?
C13 H13 . 0.9300 ?
C14 H14A . 0.9600 ?
C14 H14B . 0.9600 ?
C14 H14C . 0.9600 ?
C15 C16 . 1.522(3) ?
C15 C20 . 1.523(3) ?
C15 H15 . 0.9800 ?
C16 C17 . 1.523(3) ?
C16 H16A . 0.9700 ?
C16 H16B . 0.9700 ?
C17 C18 . 1.519(4) ?
C17 H17A . 0.9700 ?
C17 H17B . 0.9700 ?
C18 C19 . 1.515(4) ?
C18 H18A . 0.9700 ?
C18 H18B . 0.9700 ?
C19 C20 . 1.525(3) ?
C19 H19A . 0.9700 ?
C19 H19B . 0.9700 ?
C20 H20A . 0.9700 ?
C20 H20B . 0.9700 ?

loop_
_geom_hbond_atom_site_label_D
_geom_hbond_atom_site_label_H
_geom_hbond_atom_site_label_A
_geom_hbond_site_symmetry_A
_geom_hbond_distance_DH
_geom_hbond_distance_HA
_geom_hbond_distance_DA
_geom_hbond_angle_DHA
_geom_hbond_publ_flag
N1 H1 O3 1_655 0.86 1.98 2.813(3) 162 yes
O1 H1A N2 3_777 0.82 1.95 2.753(3) 168 yes
N3 H3 O2 3_776 0.86 2.19 2.992(4) 155 yes
C17 H17B Cg2 2_555 0.97 2.47 3.440(3) 177 yes
C20 H20A Cg2 3_556 0.97 2.74 3.629(3) 152 yes

loop_
_geom_torsion_atom_site_label_1
_geom_torsion_atom_site_label_2
_geom_torsion_atom_site_label_3
_geom_torsion_atom_site_label_4
_geom_torsion_site_symmetry_1
_geom_torsion_site_symmetry_2
_geom_torsion_site_symmetry_3
_geom_torsion_site_symmetry_4
_geom_torsion
_geom_torsion_publ_flag
C2 N2 C1 N1 . . . . 1.1(3) ?
C4 N1 C1 N2 . . . . -1.8(4) ?
C1 N2 C2 O1 . . . . 180.0(2) ?
C1 N2 C2 C3 . . . . -0.1(3) ?
O1 C2 C3 C4 . . . . 179.7(2) ?
N2 C2 C3 C4 . . . . -0.3(3) ?
O1 C2 C3 C7 . . . . -5.2(3) ?
N2 C2 C3 C7 . . . . 174.9(2) ?
C1 N1 C4 O2 . . . . -178.3(2) ?
C1 N1 C4 C3 . . . . 1.3(3) ?
C2 C3 C4 O2 . . . . 179.2(2) ?
C7 C3 C4 O2 . . . . 4.0(4) ?
C2 C3 C4 N1 . . . . -0.3(3) ?
C7 C3 C4 N1 . . . . -175.56(18) ?
C15 N3 C5 O3 . . . . -4.8(3) ?
C15 N3 C5 C6 . . . . 174.2(2) ?
O3 C5 C6 C7 . . . . 66.6(3) ?
N3 C5 C6 C7 . . . . -112.4(2) ?
C2 C3 C7 C8 . . . . 117.4(2) ?
C4 C3 C7 C8 . . . . -67.5(3) ?
C2 C3 C7 C6 . . . . -113.1(2) ?
C4 C3 C7 C6 . . . . 62.0(3) ?
C5 C6 C7 C3 . . . . 44.5(2) ?
C5 C6 C7 C8 . . . . 175.24(18) ?
C3 C7 C8 C9 . . . . 153.35(19) ?
C6 C7 C8 C9 . . . . 24.0(3) ?
C3 C7 C8 C13 . . . . -33.2(3) ?
C6 C7 C8 C13 . . . . -162.62(19) ?
C13 C8 C9 C10 . . . . -4.0(3) ?
C7 C8 C9 C10 . . . . 169.7(2) ?
C8 C9 C10 C11 . . . . 1.0(3) ?
C9 C10 C11 C12 . . . . 2.5(3) ?
C9 C10 C11 C14 . . . . -176.1(2) ?
C10 C11 C12 C13 . . . . -3.1(3) ?
C14 C11 C12 C13 . . . . 175.5(2) ?
C11 C12 C13 C8 . . . . 0.1(3) ?
C9 C8 C13 C12 . . . . 3.4(3) ?
C7 C8 C13 C12 . . . . -170.3(2) ?
C5 N3 C15 C16 . . . . -94.9(3) ?
C5 N3 C15 C20 . . . . 142.0(2) ?
N3 C15 C16 C17 . . . . 179.60(18) ?
C20 C15 C16 C17 . . . . -56.7(3) ?
C15 C16 C17 C18 . . . . 54.0(3) ?
C16 C17 C18 C19 . . . . -52.2(3) ?
C17 C18 C19 C20 . . . . 54.0(3) ?
N3 C15 C20 C19 . . . . -178.2(2) ?
C16 C15 C20 C19 . . . . 57.8(3) ?
C18 C19 C20 C15 . . . . -57.0(3) ?
